data_7037511
loop_
_publ_author_name
'Yu, Ying'
'Li, Jiancheng'
'Liu, Weiping'
'Ye, Qingsong'
'Zhu, Hongping'

_publ_section_title
;
 Amino group combined P/Ge and P/Sn Lewis pairs: synthesis and dipolar
 addition reactions to alkyne and aldehyde molecules.
;
_journal_issue 14
_journal_name_full 'Dalton transactions (Cambridge, England : 2003)'
_journal_page_first 6259
_journal_page_last 6268
_journal_paper_doi 10.1039/c5dt03873a
_journal_volume 45
_journal_year 2016
_chemical_formula_sum 'C58 H74 Cl6 Ge2 N2 O3 P2'
_chemical_formula_weight 1267.01
_chemical_name_systematic
; 
 ? 
;
_space_group_IT_number 33
_symmetry_cell_setting orthorhombic
_symmetry_space_group_name_Hall 'P 2c -2n'
_symmetry_space_group_name_H-M 'P n a 21'
_atom_sites_solution_hydrogens geom
_atom_sites_solution_primary direct
_atom_sites_solution_secondary difmap
_audit_creation_method SHELXL-97
_audit_update_record
;
2015-09-12 deposited with the CCDC.
2015-12-01 downloaded from the CCDC.
;
_cell_angle_alpha 90.00
_cell_angle_beta 90.00
_cell_angle_gamma 90.00
_cell_formula_units_Z 4
_cell_length_a 19.2113(2)
_cell_length_b 9.36270(10)
_cell_length_c 33.9828(4)
_cell_measurement_reflns_used 14574
_cell_measurement_temperature 173(2)
_cell_measurement_theta_max 62.1130
_cell_measurement_theta_min 4.7730
_cell_volume 6112.47(12)
_computing_cell_refinement CrysAlisPro
_computing_data_collection CrysAlisPro
_computing_data_reduction CrysAlisPro
_computing_molecular_graphics 'Bruker SHELXTL'
_computing_publication_material 'Bruker SHELXTL'
_computing_structure_refinement 'SHELXL-97 (Sheldrick, 1997)'
_computing_structure_solution 'SHELXS-97 (Sheldrick, 1990)'
_diffrn_ambient_temperature 173(2)
_diffrn_detector_area_resol_mean 16.1903
_diffrn_measured_fraction_theta_full 0.997
_diffrn_measured_fraction_theta_max 0.997
_diffrn_measurement_device_type 'Xcalibur, Sapphire3, Gemini ultra'
_diffrn_measurement_method 'phi and omega scans'
_diffrn_radiation_monochromator graphite
_diffrn_radiation_source 'Enhanced (Cu) X-ray Source'
_diffrn_radiation_type CuK\a
_diffrn_radiation_wavelength 1.54178
_diffrn_reflns_av_R_equivalents 0.0445
_diffrn_reflns_av_sigmaI/netI 0.0447
_diffrn_reflns_limit_h_max 22
_diffrn_reflns_limit_h_min -12
_diffrn_reflns_limit_k_max 10
_diffrn_reflns_limit_k_min -10
_diffrn_reflns_limit_l_max 38
_diffrn_reflns_limit_l_min -36
_diffrn_reflns_number 34758
_diffrn_reflns_theta_full 62.13
_diffrn_reflns_theta_max 62.13
_diffrn_reflns_theta_min 4.60
_exptl_absorpt_coefficient_mu 4.457
_exptl_absorpt_correction_T_max 0.8079
_exptl_absorpt_correction_T_min 0.4693
_exptl_absorpt_correction_type multi-scan
_exptl_absorpt_process_details empirical
_exptl_crystal_colour colorless
_exptl_crystal_density_diffrn 1.377
_exptl_crystal_density_meas ?
_exptl_crystal_density_method 'not measured'
_exptl_crystal_description rod
_exptl_crystal_F_000 2624
_exptl_crystal_size_max 0.20
_exptl_crystal_size_mid 0.10
_exptl_crystal_size_min 0.05
_refine_diff_density_max 0.457
_refine_diff_density_min -0.377
_refine_diff_density_rms 0.047
_refine_ls_abs_structure_details 'Flack H D (1983), Acta Cryst. A39, 876-881'
_refine_ls_abs_structure_Flack 0.00
_refine_ls_extinction_method none
_refine_ls_goodness_of_fit_ref 0.989
_refine_ls_hydrogen_treatment 'refined in a riding mode to the carrier atom'
_refine_ls_matrix_type full
_refine_ls_number_parameters 664
_refine_ls_number_reflns 9145
_refine_ls_number_restraints 11
_refine_ls_restrained_S_all 0.994
_refine_ls_R_factor_all 0.0297
_refine_ls_R_factor_gt 0.0266
_refine_ls_shift/su_max 0.005
_refine_ls_shift/su_mean 0.000
_refine_ls_structure_factor_coef Fsqd
_refine_ls_weighting_details 'calc w=1/[\s^2^(Fo^2^)+(0.0310P)^2^+0.0000P] where P=(Fo^2^+2Fc^2^)/3'
_refine_ls_weighting_scheme calc
_refine_ls_wR_factor_gt 0.0579
_refine_ls_wR_factor_ref 0.0586
_reflns_number_gt 8559
_reflns_number_total 9145
_reflns_threshold_expression >2sigma(I)
_cod_data_source_file c5dt03873a2.cif
_cod_data_source_block yy-140507b
_cod_depositor_comments
;
The following automatic conversions were performed:

'_symmetry_cell_setting' value 'Orthorhombic' changed to
'orthorhombic' according to
/usr/data/users/saulius/crontab/automatic-downloads/rss-feeds/RSC/lib/dictionaries/cif_core.dic
dictionary named 'cif_core.dic' version 2.4.2 from 2011-04-26.

'_exptl_crystal_density_meas' value 'not measured' was changed to '?'
- the value is perceived as not measured.

Automatic conversion script
Id: cif_fix_values 4268 2015-11-12 08:31:59Z antanas 

 Adding full bibliography for 7037506--7037512.cif.
;
_cod_original_sg_symbol_H-M Pna2(1)
_cod_database_code 7037511

loop_
_symmetry_equiv_pos_as_xyz
'x, y, z'
'-x, -y, z+1/2'
'x+1/2, -y+1/2, z'
'-x+1/2, y+1/2, z+1/2'

loop_
_atom_site_label
_atom_site_type_symbol
_atom_site_fract_x
_atom_site_fract_y
_atom_site_fract_z
_atom_site_U_iso_or_equiv
_atom_site_adp_type
_atom_site_occupancy
_atom_site_symmetry_multiplicity
_atom_site_calc_flag
_atom_site_refinement_flags
_atom_site_disorder_assembly
_atom_site_disorder_group
Ge1 Ge 0.170284(15) -0.03656(3) 0.284177(9) 0.02303(7) Uani 1 1 d . . .
P1 P 0.26370(3) 0.20906(7) 0.26575(2) 0.01989(14) Uani 1 1 d . . .
Cl1 Cl 0.21324(4) -0.25358(7) 0.29881(2) 0.03753(17) Uani 1 1 d . . .
Cl2 Cl 0.10650(5) -0.12749(8) 0.23755(2) 0.0454(2) Uani 1 1 d . . .
Cl3 Cl 0.11842(4) -0.01769(9) 0.34086(2) 0.04035(18) Uani 1 1 d . . .
N1 N 0.26250(11) 0.0397(2) 0.27840(7) 0.0213(5) Uani 1 1 d . . .
O1 O 0.13697(9) 0.14180(19) 0.26797(6) 0.0253(4) Uani 1 1 d . . .
C1 C 0.17609(13) 0.2613(3) 0.27993(8) 0.0224(6) Uani 1 1 d . . .
H1A H 0.1734 0.2717 0.3092 0.027 Uiso 1 1 calc R . .
C2 C 0.15070(15) 0.3970(3) 0.26037(9) 0.0283(6) Uani 1 1 d . . .
H2A H 0.1858 0.4731 0.2644 0.034 Uiso 1 1 calc R . .
H2B H 0.1465 0.3801 0.2317 0.034 Uiso 1 1 calc R . .
C3 C 0.08173(18) 0.4479(4) 0.27589(12) 0.0466(9) Uani 1 1 d . . .
H3A H 0.0671 0.5332 0.2614 0.070 Uiso 1 1 calc R . .
H3B H 0.0862 0.4712 0.3039 0.070 Uiso 1 1 calc R . .
H3C H 0.0469 0.3725 0.2725 0.070 Uiso 1 1 calc R . .
C11 C 0.32799(14) -0.0294(3) 0.28968(10) 0.0275(6) Uani 1 1 d . . .
C12 C 0.34929(16) -0.0222(3) 0.32874(10) 0.0337(7) Uani 1 1 d . . .
C13 C 0.41313(18) -0.0855(4) 0.33875(14) 0.0500(10) Uani 1 1 d . . .
H13A H 0.4292 -0.0817 0.3652 0.060 Uiso 1 1 calc R . .
C14 C 0.45257(19) -0.1530(4) 0.31045(16) 0.0601(13) Uani 1 1 d . . .
H14A H 0.4959 -0.1946 0.3175 0.072 Uiso 1 1 calc R . .
C15 C 0.43004(19) -0.1607(4) 0.27241(15) 0.0546(12) Uani 1 1 d . . .
H15A H 0.4577 -0.2092 0.2535 0.066 Uiso 1 1 calc R . .
C16 C 0.36732(17) -0.0991(3) 0.26074(11) 0.0383(8) Uani 1 1 d . . .
C17 C 0.33054(14) 0.3117(3) 0.28910(8) 0.0227(6) Uani 1 1 d . . .
C18 C 0.40050(15) 0.2857(3) 0.28106(10) 0.0311(6) Uani 1 1 d . . .
H18A H 0.4135 0.2084 0.2645 0.037 Uiso 1 1 calc R . .
C19 C 0.45076(17) 0.3729(3) 0.29731(11) 0.0378(7) Uani 1 1 d . . .
H19A H 0.4986 0.3551 0.2922 0.045 Uiso 1 1 calc R . .
C20 C 0.43148(16) 0.4865(3) 0.32102(10) 0.0357(7) Uani 1 1 d . . .
H20A H 0.4663 0.5458 0.3323 0.043 Uiso 1 1 calc R . .
C21 C 0.36227(17) 0.5145(3) 0.32849(10) 0.0350(7) Uani 1 1 d . . .
H21A H 0.3496 0.5942 0.3442 0.042 Uiso 1 1 calc R . .
C22 C 0.31105(16) 0.4258(3) 0.31296(9) 0.0282(6) Uani 1 1 d . . .
H22A H 0.2633 0.4429 0.3186 0.034 Uiso 1 1 calc R . .
C23 C 0.26975(14) 0.2414(3) 0.21355(8) 0.0247(6) Uani 1 1 d . . .
C24 C 0.23334(17) 0.1578(3) 0.18702(9) 0.0339(7) Uani 1 1 d . . .
H24A H 0.2092 0.0752 0.1958 0.041 Uiso 1 1 calc R . .
C25 C 0.23220(19) 0.1953(4) 0.14756(9) 0.0423(8) Uani 1 1 d . . .
H25A H 0.2081 0.1366 0.1293 0.051 Uiso 1 1 calc R . .
C26 C 0.26548(18) 0.3164(4) 0.13449(9) 0.0380(7) Uani 1 1 d . . .
H26A H 0.2642 0.3414 0.1074 0.046 Uiso 1 1 calc R . .
C27 C 0.30068(17) 0.4012(3) 0.16103(9) 0.0362(7) Uani 1 1 d . . .
H27A H 0.3233 0.4856 0.1522 0.043 Uiso 1 1 calc R . .
C28 C 0.30329(16) 0.3641(3) 0.20032(9) 0.0315(6) Uani 1 1 d . . .
H28A H 0.3281 0.4226 0.2184 0.038 Uiso 1 1 calc R . .
C121 C 0.30768(19) 0.0461(4) 0.36187(10) 0.0395(8) Uani 1 1 d . . .
H12A H 0.2670 0.0965 0.3499 0.047 Uiso 1 1 calc R . .
C122 C 0.2794(2) -0.0687(4) 0.38983(11) 0.0484(9) Uani 1 1 d . . .
H12B H 0.2534 -0.1401 0.3747 0.073 Uiso 1 1 calc R . .
H12C H 0.2484 -0.0242 0.4092 0.073 Uiso 1 1 calc R . .
H12D H 0.3182 -0.1151 0.4035 0.073 Uiso 1 1 calc R . .
C123 C 0.3500(3) 0.1563(4) 0.38491(12) 0.0596(11) Uani 1 1 d . . .
H12E H 0.3723 0.2226 0.3665 0.089 Uiso 1 1 calc R . .
H12F H 0.3858 0.1074 0.4004 0.089 Uiso 1 1 calc R . .
H12G H 0.3191 0.2095 0.4025 0.089 Uiso 1 1 calc R . .
C161 C 0.3446(2) -0.1123(4) 0.21826(12) 0.0502(9) Uani 1 1 d . . .
H16A H 0.2988 -0.0624 0.2158 0.060 Uiso 1 1 calc R . .
C162 C 0.3949(3) -0.0390(5) 0.19018(15) 0.0737(14) Uani 1 1 d . . .
H16B H 0.3964 0.0634 0.1960 0.111 Uiso 1 1 calc R . .
H16C H 0.3791 -0.0531 0.1630 0.111 Uiso 1 1 calc R . .
H16D H 0.4414 -0.0801 0.1934 0.111 Uiso 1 1 calc R . .
C163 C 0.3330(3) -0.2692(5) 0.20651(17) 0.0799(16) Uani 1 1 d . . .
H16E H 0.3042 -0.3164 0.2265 0.120 Uiso 1 1 calc R . .
H16F H 0.3780 -0.3180 0.2046 0.120 Uiso 1 1 calc R . .
H16G H 0.3093 -0.2732 0.1810 0.120 Uiso 1 1 calc R . .
Ge2 Ge 0.394584(15) 0.55774(3) 0.033280(9) 0.02219(7) Uani 1 1 d . . .
P2 P 0.49213(3) 0.32040(7) 0.053255(19) 0.01838(13) Uani 1 1 d . . .
Cl4 Cl 0.33634(5) 0.66069(8) 0.08078(2) 0.0437(2) Uani 1 1 d . . .
Cl5 Cl 0.43301(4) 0.77268(7) 0.01288(2) 0.03290(16) Uani 1 1 d . . .
Cl6 Cl 0.33831(4) 0.52009(9) -0.02120(2) 0.03865(18) Uani 1 1 d . . .
N2 N 0.48753(11) 0.4865(2) 0.03736(6) 0.0192(4) Uani 1 1 d . . .
O2 O 0.36452(9) 0.38450(19) 0.05460(6) 0.0248(4) Uani 1 1 d . . .
C4 C 0.40295(13) 0.2632(3) 0.04359(7) 0.0214(6) Uani 1 1 d . . .
H4A H 0.3968 0.2447 0.0148 0.026 Uiso 1 1 calc R . .
C5 C 0.38085(15) 0.1313(3) 0.06713(9) 0.0267(6) Uani 1 1 d . . .
H5A H 0.4167 0.0560 0.0643 0.032 Uiso 1 1 calc R . .
H5B H 0.3777 0.1567 0.0954 0.032 Uiso 1 1 calc R . .
C6 C 0.31070(17) 0.0734(3) 0.05325(11) 0.0376(7) Uani 1 1 d . . .
H6A H 0.2991 -0.0129 0.0682 0.056 Uiso 1 1 calc R . .
H6B H 0.3134 0.0503 0.0252 0.056 Uiso 1 1 calc R . .
H6C H 0.2746 0.1458 0.0575 0.056 Uiso 1 1 calc R . .
C31 C 0.55150(14) 0.5535(3) 0.02381(8) 0.0231(6) Uani 1 1 d . . .
C32 C 0.57358(15) 0.5300(3) -0.01515(9) 0.0259(6) Uani 1 1 d . . .
C33 C 0.63938(17) 0.5815(3) -0.02623(10) 0.0350(7) Uani 1 1 d . . .
H33A H 0.6556 0.5660 -0.0523 0.042 Uiso 1 1 calc R . .
C34 C 0.68094(16) 0.6546(3) 0.00032(11) 0.0406(8) Uani 1 1 d . . .
H34A H 0.7259 0.6863 -0.0073 0.049 Uiso 1 1 calc R . .
C35 C 0.65709(16) 0.6810(3) 0.03752(12) 0.0378(8) Uani 1 1 d . . .
H35A H 0.6858 0.7327 0.0553 0.045 Uiso 1 1 calc R . .
C36 C 0.59171(15) 0.6341(3) 0.05026(9) 0.0286(6) Uani 1 1 d . . .
C37 C 0.55549(14) 0.2117(3) 0.02855(8) 0.0222(5) Uani 1 1 d . . .
C38 C 0.62651(14) 0.2396(3) 0.03251(10) 0.0282(6) Uani 1 1 d . . .
H38A H 0.6420 0.3209 0.0468 0.034 Uiso 1 1 calc R . .
C39 C 0.67402(16) 0.1479(3) 0.01547(10) 0.0323(7) Uani 1 1 d . . .
H39A H 0.7224 0.1666 0.0179 0.039 Uiso 1 1 calc R . .
C40 C 0.65144(16) 0.0286(3) -0.00519(10) 0.0320(7) Uani 1 1 d . . .
H40A H 0.6845 -0.0341 -0.0167 0.038 Uiso 1 1 calc R . .
C41 C 0.58141(17) 0.0007(3) -0.00907(9) 0.0313(7) Uani 1 1 d . . .
H41A H 0.5663 -0.0815 -0.0230 0.038 Uiso 1 1 calc R . .
C42 C 0.53299(15) 0.0929(3) 0.00744(8) 0.0255(6) Uani 1 1 d . . .
H42A H 0.4846 0.0750 0.0044 0.031 Uiso 1 1 calc R . .
C43 C 0.50843(14) 0.3088(3) 0.10513(8) 0.0229(6) Uani 1 1 d . . .
C44 C 0.55260(16) 0.2052(3) 0.12040(9) 0.0298(6) Uani 1 1 d . . .
H44A H 0.5757 0.1405 0.1033 0.036 Uiso 1 1 calc R . .
C45 C 0.56284(19) 0.1967(4) 0.16058(10) 0.0413(8) Uani 1 1 d . . .
H45A H 0.5924 0.1247 0.1710 0.050 Uiso 1 1 calc R . .
C46 C 0.53057(19) 0.2919(4) 0.18566(9) 0.0418(8) Uani 1 1 d . . .
H46A H 0.5392 0.2874 0.2132 0.050 Uiso 1 1 calc R . .
C47 C 0.48592(18) 0.3932(4) 0.17069(9) 0.0383(7) Uani 1 1 d . . .
H47A H 0.4632 0.4580 0.1879 0.046 Uiso 1 1 calc R . .
C48 C 0.47411(16) 0.4008(3) 0.13063(8) 0.0309(7) Uani 1 1 d . . .
H48A H 0.4424 0.4693 0.1205 0.037 Uiso 1 1 calc R . .
C321 C 0.52895(17) 0.4584(3) -0.04615(9) 0.0327(7) Uani 1 1 d . . .
H32A H 0.4890 0.4112 -0.0325 0.039 Uiso 1 1 calc R . .
C322 C 0.5682(2) 0.3435(4) -0.06966(10) 0.0471(9) Uani 1 1 d . . .
H32B H 0.5912 0.2775 -0.0514 0.071 Uiso 1 1 calc R . .
H32C H 0.6032 0.3892 -0.0864 0.071 Uiso 1 1 calc R . .
H32D H 0.5352 0.2906 -0.0861 0.071 Uiso 1 1 calc R . .
C323 C 0.4995(2) 0.5707(4) -0.07419(10) 0.0469(9) Uani 1 1 d . . .
H32E H 0.4743 0.6433 -0.0591 0.070 Uiso 1 1 calc R . .
H32F H 0.4676 0.5248 -0.0928 0.070 Uiso 1 1 calc R . .
H32G H 0.5377 0.6159 -0.0887 0.070 Uiso 1 1 calc R . .
C361 C 0.56731(18) 0.6761(3) 0.09105(9) 0.0346(7) Uani 1 1 d . . .
H36A H 0.5199 0.6346 0.0952 0.041 Uiso 1 1 calc R . .
C362 C 0.6153(2) 0.6181(4) 0.12343(12) 0.0534(10) Uani 1 1 d . . .
H36B H 0.6157 0.5135 0.1224 0.080 Uiso 1 1 calc R . .
H36C H 0.5982 0.6495 0.1492 0.080 Uiso 1 1 calc R . .
H36D H 0.6626 0.6544 0.1194 0.080 Uiso 1 1 calc R . .
C363 C 0.5615(2) 0.8392(3) 0.09462(11) 0.0494(9) Uani 1 1 d . . .
H36E H 0.5284 0.8751 0.0750 0.074 Uiso 1 1 calc R . .
H36F H 0.6073 0.8824 0.0901 0.074 Uiso 1 1 calc R . .
H36G H 0.5452 0.8643 0.1211 0.074 Uiso 1 1 calc R . .
O3 O 0.1865(5) 1.4175(9) 0.3819(3) 0.124(3) Uiso 0.661(10) 1 d PD A 2
C51 C 0.1334(5) 1.3541(12) 0.4000(3) 0.102(3) Uiso 0.661(10) 1 d PD A 2
H51A H 0.1499 1.3065 0.4243 0.122 Uiso 0.661(10) 1 calc PR A 2
H51B H 0.1127 1.2807 0.3826 0.122 Uiso 0.661(10) 1 calc PR A 2
C52 C 0.0816(6) 1.4606(12) 0.4097(3) 0.094(3) Uiso 0.661(10) 1 d PD A 2
H52A H 0.0613 1.4423 0.4360 0.113 Uiso 0.661(10) 1 calc PR A 2
H52B H 0.0438 1.4619 0.3900 0.113 Uiso 0.661(10) 1 calc PR A 2
C53 C 0.1249(6) 1.6099(13) 0.4093(4) 0.121(4) Uiso 0.661(10) 1 d PD A 2
H53A H 0.1159 1.6669 0.3853 0.145 Uiso 0.661(10) 1 calc PR A 2
H53B H 0.1161 1.6685 0.4330 0.145 Uiso 0.661(10) 1 calc PR A 2
C54 C 0.2001(9) 1.5404(18) 0.4094(5) 0.153(7) Uiso 0.661(10) 1 d PD A 2
H54A H 0.2358 1.6065 0.3989 0.184 Uiso 0.661(10) 1 calc PR A 2
H54B H 0.2139 1.5074 0.4360 0.184 Uiso 0.661(10) 1 calc PR A 2
O3A O 0.1047(8) 1.5947(16) 0.4464(5) 0.112(5) Uiso 0.339(10) 1 d PD A 1
C51A C 0.1634(12) 1.634(3) 0.4287(7) 0.128(8) Uiso 0.339(10) 1 d PD A 1
H51C H 0.2003 1.6367 0.4490 0.153 Uiso 0.339(10) 1 calc PR A 1
H51D H 0.1569 1.7328 0.4192 0.153 Uiso 0.339(10) 1 calc PR A 1
C52A C 0.1897(8) 1.5517(14) 0.3964(5) 0.055(4) Uiso 0.339(10) 1 d PD A 1
H52C H 0.2409 1.5395 0.3964 0.066 Uiso 0.339(10) 1 calc PR A 1
H52D H 0.1724 1.5824 0.3703 0.066 Uiso 0.339(10) 1 calc PR A 1
C53A C 0.1493(13) 1.426(3) 0.4146(10) 0.144(10) Uiso 0.339(10) 1 d PD A 1
H53C H 0.1667 1.3974 0.4409 0.172 Uiso 0.339(10) 1 calc PR A 1
H53D H 0.1455 1.3422 0.3969 0.172 Uiso 0.339(10) 1 calc PR A 1
C54A C 0.0771(12) 1.526(3) 0.4162(7) 0.117(8) Uiso 0.339(10) 1 d PD A 1
H54C H 0.0700 1.5859 0.3926 0.140 Uiso 0.339(10) 1 calc PR A 1
H54D H 0.0345 1.4712 0.4227 0.140 Uiso 0.339(10) 1 calc PR A 1

loop_
_atom_site_aniso_label
_atom_site_aniso_U_11
_atom_site_aniso_U_22
_atom_site_aniso_U_33
_atom_site_aniso_U_23
_atom_site_aniso_U_13
_atom_site_aniso_U_12
Ge1 0.02070(15) 0.02345(14) 0.02493(15) 0.00107(13) -0.00097(12) -0.00473(13)
P1 0.0178(3) 0.0188(3) 0.0231(3) -0.0016(3) -0.0007(3) -0.0012(3)
Cl1 0.0370(4) 0.0212(3) 0.0544(4) 0.0042(3) -0.0040(3) -0.0042(3)
Cl2 0.0574(5) 0.0354(4) 0.0433(4) 0.0001(3) -0.0223(4) -0.0177(4)
Cl3 0.0321(4) 0.0583(5) 0.0307(4) 0.0079(3) 0.0082(3) 0.0041(4)
N1 0.0183(10) 0.0204(10) 0.0253(12) -0.0003(9) -0.0004(9) -0.0009(9)
O1 0.0212(9) 0.0234(9) 0.0315(10) -0.0007(8) -0.0032(8) -0.0017(8)
C1 0.0180(14) 0.0227(12) 0.0266(14) -0.0039(12) 0.0003(11) -0.0014(11)
C2 0.0271(15) 0.0250(14) 0.0328(16) -0.0020(12) -0.0011(12) -0.0014(12)
C3 0.0288(16) 0.0408(18) 0.070(3) -0.0004(17) 0.0009(16) 0.0123(15)
C11 0.0202(13) 0.0183(11) 0.0440(18) 0.0037(12) 0.0025(12) -0.0024(11)
C12 0.0237(15) 0.0236(14) 0.054(2) 0.0117(13) -0.0095(14) -0.0031(13)
C13 0.0277(18) 0.0346(17) 0.088(3) 0.0254(19) -0.0158(19) -0.0067(15)
C14 0.0210(17) 0.040(2) 0.120(4) 0.033(2) 0.002(2) 0.0054(16)
C15 0.0308(19) 0.0252(16) 0.108(4) 0.0068(18) 0.029(2) 0.0042(15)
C16 0.0313(17) 0.0182(14) 0.065(2) 0.0006(14) 0.0158(16) -0.0014(13)
C17 0.0222(14) 0.0196(12) 0.0263(14) 0.0004(11) -0.0049(11) -0.0028(11)
C18 0.0255(16) 0.0256(13) 0.0422(17) -0.0029(13) 0.0008(13) 0.0001(12)
C19 0.0223(15) 0.0326(15) 0.059(2) -0.0013(14) -0.0036(14) -0.0037(13)
C20 0.0295(17) 0.0271(15) 0.0504(19) -0.0018(14) -0.0140(14) -0.0063(14)
C21 0.0360(18) 0.0281(15) 0.0410(18) -0.0125(13) -0.0151(14) 0.0023(14)
C22 0.0247(15) 0.0264(14) 0.0334(15) -0.0026(12) -0.0051(12) 0.0005(12)
C23 0.0217(14) 0.0252(14) 0.0272(15) -0.0006(11) 0.0042(11) -0.0010(12)
C24 0.0374(17) 0.0365(16) 0.0278(16) -0.0023(13) 0.0050(13) -0.0106(14)
C25 0.049(2) 0.053(2) 0.0250(16) -0.0088(14) 0.0021(14) -0.0144(17)
C26 0.0426(18) 0.0479(19) 0.0237(15) 0.0027(14) 0.0070(13) 0.0016(16)
C27 0.0396(18) 0.0339(16) 0.0351(17) 0.0061(13) 0.0102(13) -0.0059(14)
C28 0.0374(17) 0.0272(15) 0.0299(15) -0.0019(12) 0.0001(13) -0.0041(13)
C121 0.0425(19) 0.0403(17) 0.0355(18) 0.0048(14) -0.0141(14) -0.0007(16)
C122 0.051(2) 0.058(2) 0.0363(19) 0.0068(17) -0.0105(16) -0.0038(18)
C123 0.080(3) 0.047(2) 0.051(2) 0.0031(17) -0.031(2) -0.013(2)
C161 0.056(2) 0.0316(17) 0.063(2) -0.0179(16) 0.0227(19) -0.0022(17)
C162 0.085(3) 0.061(3) 0.076(3) -0.006(2) 0.041(3) -0.001(2)
C163 0.101(4) 0.045(2) 0.095(4) -0.032(2) 0.036(3) -0.009(2)
Ge2 0.01824(14) 0.02309(14) 0.02526(15) 0.00558(13) 0.00156(12) 0.00332(12)
P2 0.0161(3) 0.0193(3) 0.0197(3) 0.0009(3) 0.0002(2) 0.0013(3)
Cl4 0.0558(5) 0.0335(4) 0.0417(4) 0.0074(3) 0.0212(4) 0.0181(4)
Cl5 0.0308(4) 0.0230(3) 0.0448(4) 0.0093(3) 0.0027(3) 0.0015(3)
Cl6 0.0277(4) 0.0526(5) 0.0356(4) 0.0116(3) -0.0106(3) -0.0085(3)
N2 0.0181(11) 0.0198(10) 0.0197(11) 0.0010(8) 0.0011(9) -0.0002(9)
O2 0.0186(9) 0.0220(9) 0.0339(10) 0.0041(8) 0.0047(8) 0.0037(8)
C4 0.0162(13) 0.0227(13) 0.0252(15) 0.0032(10) 0.0005(10) -0.0016(11)
C5 0.0197(14) 0.0230(13) 0.0373(16) 0.0065(12) 0.0024(12) -0.0014(12)
C6 0.0285(16) 0.0332(16) 0.0512(19) 0.0018(14) 0.0026(14) -0.0101(14)
C31 0.0170(13) 0.0173(12) 0.0348(17) 0.0047(11) -0.0005(11) 0.0023(11)
C32 0.0245(15) 0.0219(13) 0.0314(15) 0.0063(11) 0.0053(12) 0.0017(12)
C33 0.0294(17) 0.0308(15) 0.0449(19) 0.0094(13) 0.0141(14) 0.0020(14)
C34 0.0189(15) 0.0308(15) 0.072(2) 0.0100(16) 0.0079(15) -0.0016(13)
C35 0.0229(15) 0.0245(14) 0.066(2) 0.0013(15) -0.0080(15) -0.0036(12)
C36 0.0286(16) 0.0188(13) 0.0383(15) 0.0027(12) -0.0098(13) 0.0051(12)
C37 0.0215(14) 0.0221(12) 0.0230(14) 0.0016(11) 0.0018(11) 0.0020(11)
C38 0.0220(15) 0.0262(13) 0.0363(15) -0.0049(14) 0.0018(14) 0.0008(12)
C39 0.0234(15) 0.0296(15) 0.0439(17) -0.0032(13) 0.0037(13) 0.0015(13)
C40 0.0272(16) 0.0286(15) 0.0401(17) -0.0002(13) 0.0115(13) 0.0067(13)
C41 0.0342(17) 0.0256(14) 0.0341(16) -0.0052(13) 0.0071(13) -0.0014(13)
C42 0.0220(14) 0.0271(13) 0.0274(14) -0.0012(12) 0.0020(11) -0.0022(12)
C43 0.0225(14) 0.0219(13) 0.0244(14) 0.0025(10) -0.0024(11) -0.0040(12)
C44 0.0336(16) 0.0263(14) 0.0295(15) -0.0009(12) -0.0058(12) 0.0038(13)
C45 0.047(2) 0.0429(18) 0.0346(17) 0.0049(14) -0.0131(14) 0.0093(16)
C46 0.0448(19) 0.054(2) 0.0266(16) 0.0035(14) -0.0079(14) 0.0008(16)
C47 0.0413(19) 0.0456(18) 0.0278(16) -0.0056(13) 0.0004(13) 0.0049(16)
C48 0.0326(16) 0.0367(16) 0.0233(14) 0.0035(12) 0.0016(12) 0.0079(14)
C321 0.0369(17) 0.0335(16) 0.0278(15) 0.0006(12) 0.0075(13) -0.0042(14)
C322 0.067(2) 0.0416(19) 0.0330(17) -0.0049(15) 0.0141(16) 0.0025(18)
C323 0.049(2) 0.060(2) 0.0314(18) 0.0024(16) -0.0016(15) 0.0039(18)
C361 0.0453(19) 0.0221(14) 0.0363(17) 0.0025(12) -0.0122(14) 0.0017(14)
C362 0.063(2) 0.046(2) 0.051(2) 0.0056(16) -0.0306(18) -0.0045(19)
C363 0.078(3) 0.0254(16) 0.0449(19) -0.0066(14) -0.0029(18) 0.0035(17)

loop_
_atom_type_symbol
_atom_type_description
_atom_type_scat_dispersion_real
_atom_type_scat_dispersion_imag
_atom_type_scat_source
C C 0.0181 0.0091 'International Tables Vol C Tables 4.2.6.8 and 6.1.1.4'
H H 0.0000 0.0000 'International Tables Vol C Tables 4.2.6.8 and 6.1.1.4'
N N 0.0311 0.0180 'International Tables Vol C Tables 4.2.6.8 and 6.1.1.4'
O O 0.0492 0.0322 'International Tables Vol C Tables 4.2.6.8 and 6.1.1.4'
P P 0.2955 0.4335 'International Tables Vol C Tables 4.2.6.8 and 6.1.1.4'
Cl Cl 0.3639 0.7018 'International Tables Vol C Tables 4.2.6.8 and 6.1.1.4'
Ge Ge -1.0885 0.8855 'International Tables Vol C Tables 4.2.6.8 and 6.1.1.4'

loop_
_geom_angle_atom_site_label_1
_geom_angle_atom_site_label_2
_geom_angle_atom_site_label_3
_geom_angle
O1 Ge1 N1 87.34(9)
O1 Ge1 Cl3 91.80(7)
N1 Ge1 Cl3 118.86(7)
O1 Ge1 Cl2 86.69(6)
N1 Ge1 Cl2 126.19(7)
Cl3 Ge1 Cl2 114.74(4)
O1 Ge1 Cl1 175.52(7)
N1 Ge1 Cl1 91.15(7)
Cl3 Ge1 Cl1 92.62(3)
Cl2 Ge1 Cl1 90.81(3)
N1 P1 C17 114.34(12)
N1 P1 C23 114.87(12)
C17 P1 C23 107.45(13)
N1 P1 C1 100.20(12)
C17 P1 C1 113.73(13)
C23 P1 C1 105.98(13)
C11 N1 P1 118.85(17)
C11 N1 Ge1 126.93(17)
P1 N1 Ge1 113.50(12)
C1 O1 Ge1 116.20(15)
O1 C1 C2 111.6(2)
O1 C1 P1 101.77(16)
C2 C1 P1 114.0(2)
O1 C1 H1A 109.7
C2 C1 H1A 109.7
P1 C1 H1A 109.7
C3 C2 C1 113.3(3)
C3 C2 H2A 108.9
C1 C2 H2A 108.9
C3 C2 H2B 108.9
C1 C2 H2B 108.9
H2A C2 H2B 107.7
C2 C3 H3A 109.5
C2 C3 H3B 109.5
H3A C3 H3B 109.5
C2 C3 H3C 109.5
H3A C3 H3C 109.5
H3B C3 H3C 109.5
C12 C11 C16 122.3(3)
C12 C11 N1 118.7(3)
C16 C11 N1 119.0(3)
C11 C12 C13 117.9(3)
C11 C12 C121 124.9(3)
C13 C12 C121 117.2(3)
C14 C13 C12 120.3(4)
C14 C13 H13A 119.8
C12 C13 H13A 119.8
C15 C14 C13 120.7(3)
C15 C14 H14A 119.6
C13 C14 H14A 119.6
C14 C15 C16 121.4(4)
C14 C15 H15A 119.3
C16 C15 H15A 119.3
C15 C16 C11 117.3(4)
C15 C16 C161 119.2(3)
C11 C16 C161 123.5(3)
C22 C17 C18 120.5(3)
C22 C17 P1 118.5(2)
C18 C17 P1 120.8(2)
C19 C18 C17 119.5(3)
C19 C18 H18A 120.2
C17 C18 H18A 120.2
C18 C19 C20 120.0(3)
C18 C19 H19A 120.0
C20 C19 H19A 120.0
C21 C20 C19 120.7(3)
C21 C20 H20A 119.6
C19 C20 H20A 119.6
C20 C21 C22 119.9(3)
C20 C21 H21A 120.0
C22 C21 H21A 120.0
C17 C22 C21 119.3(3)
C17 C22 H22A 120.4
C21 C22 H22A 120.4
C24 C23 C28 119.4(3)
C24 C23 P1 120.9(2)
C28 C23 P1 119.1(2)
C25 C24 C23 119.7(3)
C25 C24 H24A 120.2
C23 C24 H24A 120.2
C26 C25 C24 120.9(3)
C26 C25 H25A 119.5
C24 C25 H25A 119.5
C25 C26 C27 119.4(3)
C25 C26 H26A 120.3
C27 C26 H26A 120.3
C26 C27 C28 120.4(3)
C26 C27 H27A 119.8
C28 C27 H27A 119.8
C27 C28 C23 120.2(3)
C27 C28 H28A 119.9
C23 C28 H28A 119.9
C12 C121 C123 112.5(3)
C12 C121 C122 110.5(3)
C123 C121 C122 110.1(3)
C12 C121 H12A 107.8
C123 C121 H12A 107.8
C122 C121 H12A 107.8
C121 C122 H12B 109.5
C121 C122 H12C 109.5
H12B C122 H12C 109.5
C121 C122 H12D 109.5
H12B C122 H12D 109.5
H12C C122 H12D 109.5
C121 C123 H12E 109.5
C121 C123 H12F 109.5
H12E C123 H12F 109.5
C121 C123 H12G 109.5
H12E C123 H12G 109.5
H12F C123 H12G 109.5
C16 C161 C162 112.3(4)
C16 C161 C163 111.5(4)
C162 C161 C163 111.1(3)
C16 C161 H16A 107.2
C162 C161 H16A 107.2
C163 C161 H16A 107.2
C161 C162 H16B 109.5
C161 C162 H16C 109.5
H16B C162 H16C 109.5
C161 C162 H16D 109.5
H16B C162 H16D 109.5
H16C C162 H16D 109.5
C161 C163 H16E 109.5
C161 C163 H16F 109.5
H16E C163 H16F 109.5
C161 C163 H16G 109.5
H16E C163 H16G 109.5
H16F C163 H16G 109.5
O2 Ge2 N2 87.58(8)
O2 Ge2 Cl6 92.05(7)
N2 Ge2 Cl6 118.05(7)
O2 Ge2 Cl4 86.46(6)
N2 Ge2 Cl4 125.31(7)
Cl6 Ge2 Cl4 116.46(4)
O2 Ge2 Cl5 175.07(7)
N2 Ge2 Cl5 91.59(7)
Cl6 Ge2 Cl5 92.62(3)
Cl4 Ge2 Cl5 90.06(3)
N2 P2 C43 112.85(12)
N2 P2 C37 114.72(12)
C43 P2 C37 107.88(13)
N2 P2 C4 99.65(11)
C43 P2 C4 108.84(12)
C37 P2 C4 112.70(13)
C31 N2 P2 117.73(17)
C31 N2 Ge2 128.01(17)
P2 N2 Ge2 113.77(12)
C4 O2 Ge2 115.85(15)
O2 C4 C5 111.5(2)
O2 C4 P2 102.00(17)
C5 C4 P2 113.76(18)
O2 C4 H4A 109.8
C5 C4 H4A 109.8
P2 C4 H4A 109.8
C6 C5 C4 111.7(2)
C6 C5 H5A 109.3
C4 C5 H5A 109.3
C6 C5 H5B 109.3
C4 C5 H5B 109.3
H5A C5 H5B 107.9
C5 C6 H6A 109.5
C5 C6 H6B 109.5
H6A C6 H6B 109.5
C5 C6 H6C 109.5
H6A C6 H6C 109.5
H6B C6 H6C 109.5
C36 C31 C32 121.3(3)
C36 C31 N2 119.6(3)
C32 C31 N2 119.0(2)
C33 C32 C31 118.0(3)
C33 C32 C321 118.4(3)
C31 C32 C321 123.6(3)
C34 C33 C32 120.9(3)
C34 C33 H33A 119.5
C32 C33 H33A 119.5
C35 C34 C33 119.9(3)
C35 C34 H34A 120.1
C33 C34 H34A 120.1
C34 C35 C36 122.0(3)
C34 C35 H35A 119.0
C36 C35 H35A 119.0
C35 C36 C31 117.6(3)
C35 C36 C361 118.7(3)
C31 C36 C361 123.7(3)
C42 C37 C38 120.2(3)
C42 C37 P2 118.9(2)
C38 C37 P2 120.8(2)
C39 C38 C37 119.3(3)
C39 C38 H38A 120.4
C37 C38 H38A 120.4
C38 C39 C40 120.4(3)
C38 C39 H39A 119.8
C40 C39 H39A 119.8
C41 C40 C39 120.4(3)
C41 C40 H40A 119.8
C39 C40 H40A 119.8
C40 C41 C42 119.9(3)
C40 C41 H41A 120.0
C42 C41 H41A 120.0
C41 C42 C37 119.8(3)
C41 C42 H42A 120.1
C37 C42 H42A 120.1
C44 C43 C48 119.3(3)
C44 C43 P2 121.1(2)
C48 C43 P2 119.5(2)
C45 C44 C43 119.7(3)
C45 C44 H44A 120.1
C43 C44 H44A 120.1
C46 C45 C44 120.6(3)
C46 C45 H45A 119.7
C44 C45 H45A 119.7
C47 C46 C45 119.8(3)
C47 C46 H46A 120.1
C45 C46 H46A 120.1
C46 C47 C48 120.1(3)
C46 C47 H47A 119.9
C48 C47 H47A 119.9
C47 C48 C43 120.3(3)
C47 C48 H48A 119.8
C43 C48 H48A 119.8
C32 C321 C323 109.8(3)
C32 C321 C322 113.2(3)
C323 C321 C322 109.8(3)
C32 C321 H32A 107.9
C323 C321 H32A 107.9
C322 C321 H32A 107.9
C321 C322 H32B 109.5
C321 C322 H32C 109.5
H32B C322 H32C 109.5
C321 C322 H32D 109.5
H32B C322 H32D 109.5
H32C C322 H32D 109.5
C321 C323 H32E 109.5
C321 C323 H32F 109.5
H32E C323 H32F 109.5
C321 C323 H32G 109.5
H32E C323 H32G 109.5
H32F C323 H32G 109.5
C36 C361 C362 112.2(3)
C36 C361 C363 110.6(3)
C362 C361 C363 109.8(3)
C36 C361 H36A 108.0
C362 C361 H36A 108.0
C363 C361 H36A 108.0
C361 C362 H36B 109.5
C361 C362 H36C 109.5
H36B C362 H36C 109.5
C361 C362 H36D 109.5
H36B C362 H36D 109.5
H36C C362 H36D 109.5
C361 C363 H36E 109.5
C361 C363 H36F 109.5
H36E C363 H36F 109.5
C361 C363 H36G 109.5
H36E C363 H36G 109.5
H36F C363 H36G 109.5
C51 O3 C54 100.7(11)
O3 C51 C52 109.0(9)
O3 C51 H51A 109.9
C52 C51 H51A 109.9
O3 C51 H51B 109.9
C52 C51 H51B 109.9
H51A C51 H51B 108.3
C51 C52 C53 103.8(9)
C51 C52 H52A 111.0
C53 C52 H52A 111.0
C51 C52 H52B 111.0
C53 C52 H52B 111.0
H52A C52 H52B 109.0
C54 C53 C52 96.5(10)
C54 C53 H53A 112.5
C52 C53 H53A 112.5
C54 C53 H53B 112.5
C52 C53 H53B 112.5
H53A C53 H53B 110.0
O3 C54 C53 98.9(11)
O3 C54 H54A 112.0
C53 C54 H54A 112.0
O3 C54 H54B 112.0
C53 C54 H54B 112.0
H54A C54 H54B 109.7
C54A O3A C51A 96.9(18)
O3A C51A C52A 119.9(19)
O3A C51A C54A 41.4(11)
C52A C51A C54A 81.8(14)
O3A C51A C53A 74.3(14)
C52A C51A C53A 49.4(11)
C54A C51A C53A 49.3(10)
O3A C51A H51C 107.3
C52A C51A H51C 107.3
C54A C51A H51C 139.5
C53A C51A H51C 106.8
O3A C51A H51D 107.3
C52A C51A H51D 107.3
C54A C51A H51D 107.6
C53A C51A H51D 143.9
H51C C51A H51D 106.9
C51A C52A C53A 85.7(17)
C51A C52A H52C 114.4
C53A C52A H52C 114.4
C51A C52A H52D 114.4
C53A C52A H52D 114.4
H52C C52A H52D 111.5
C52A C53A C54A 90.3(16)
C52A C53A C51A 44.9(11)
C54A C53A C51A 64.3(14)
C52A C53A H53C 113.6
C54A C53A H53C 113.6
C51A C53A H53C 90.1
C52A C53A H53D 113.6
C54A C53A H53D 113.6
C51A C53A H53D 156.4
H53C C53A H53D 110.9
O3A C54A C53A 88.0(18)
O3A C54A C51A 41.7(11)
C53A C54A C51A 66.4(15)
O3A C54A H54C 114.0
C53A C54A H54C 114.0
C51A C54A H54C 89.9
O3A C54A H54D 114.0
C53A C54A H54D 114.0
C51A C54A H54D 154.6
H54C C54A H54D 111.2

loop_
_geom_bond_atom_site_label_1
_geom_bond_atom_site_label_2
_geom_bond_distance
Ge1 O1 1.8713(18)
Ge1 N1 1.920(2)
Ge1 Cl3 2.1759(8)
Ge1 Cl2 2.1765(8)
Ge1 Cl1 2.2487(8)
P1 N1 1.643(2)
P1 C17 1.789(3)
P1 C23 1.803(3)
P1 C1 1.818(3)
N1 C11 1.466(4)
O1 C1 1.408(3)
C1 C2 1.515(4)
C1 H1A 1.0000
C2 C3 1.504(5)
C2 H2A 0.9900
C2 H2B 0.9900
C3 H3A 0.9800
C3 H3B 0.9800
C3 H3C 0.9800
C11 C12 1.390(5)
C11 C16 1.402(5)
C12 C13 1.404(5)
C12 C121 1.522(5)
C13 C14 1.378(7)
C13 H13A 0.9500
C14 C15 1.365(7)
C14 H14A 0.9500
C15 C16 1.394(5)
C15 H15A 0.9500
C16 C161 1.513(6)
C17 C22 1.392(4)
C17 C18 1.393(4)
C18 C19 1.380(5)
C18 H18A 0.9500
C19 C20 1.384(5)
C19 H19A 0.9500
C20 C21 1.379(5)
C20 H20A 0.9500
C21 C22 1.392(4)
C21 H21A 0.9500
C22 H22A 0.9500
C23 C24 1.384(4)
C23 C28 1.392(4)
C24 C25 1.386(5)
C24 H24A 0.9500
C25 C26 1.375(5)
C25 H25A 0.9500
C26 C27 1.379(5)
C26 H26A 0.9500
C27 C28 1.380(4)
C27 H27A 0.9500
C28 H28A 0.9500
C121 C123 1.530(5)
C121 C122 1.534(5)
C121 H12A 1.0000
C122 H12B 0.9800
C122 H12C 0.9800
C122 H12D 0.9800
C123 H12E 0.9800
C123 H12F 0.9800
C123 H12G 0.9800
C161 C162 1.521(6)
C161 C163 1.539(5)
C161 H16A 1.0000
C162 H16B 0.9800
C162 H16C 0.9800
C162 H16D 0.9800
C163 H16E 0.9800
C163 H16F 0.9800
C163 H16G 0.9800
Ge2 O2 1.8679(18)
Ge2 N2 1.911(2)
Ge2 Cl6 2.1726(8)
Ge2 Cl4 2.1878(8)
Ge2 Cl5 2.2529(7)
P2 N2 1.649(2)
P2 C43 1.794(3)
P2 C37 1.795(3)
P2 C4 1.825(3)
N2 C31 1.455(4)
O2 C4 1.406(3)
C4 C5 1.531(4)
C4 H4A 1.0000
C5 C6 1.527(4)
C5 H5A 0.9900
C5 H5B 0.9900
C6 H6A 0.9800
C6 H6B 0.9800
C6 H6C 0.9800
C31 C36 1.405(4)
C31 C32 1.408(4)
C32 C33 1.404(4)
C32 C321 1.515(4)
C33 C34 1.386(5)
C33 H33A 0.9500
C34 C35 1.367(5)
C34 H34A 0.9500
C35 C36 1.399(5)
C35 H35A 0.9500
C36 C361 1.515(5)
C37 C42 1.392(4)
C37 C38 1.396(4)
C38 C39 1.380(4)
C38 H38A 0.9500
C39 C40 1.389(5)
C39 H39A 0.9500
C40 C41 1.377(5)
C40 H40A 0.9500
C41 C42 1.387(4)
C41 H41A 0.9500
C42 H42A 0.9500
C43 C44 1.389(4)
C43 C48 1.388(4)
C44 C45 1.382(5)
C44 H44A 0.9500
C45 C46 1.380(5)
C45 H45A 0.9500
C46 C47 1.376(5)
C46 H46A 0.9500
C47 C48 1.382(5)
C47 H47A 0.9500
C48 H48A 0.9500
C321 C323 1.527(5)
C321 C322 1.538(5)
C321 H32A 1.0000
C322 H32B 0.9800
C322 H32C 0.9800
C322 H32D 0.9800
C323 H32E 0.9800
C323 H32F 0.9800
C323 H32G 0.9800
C361 C362 1.534(5)
C361 C363 1.536(4)
C361 H36A 1.0000
C362 H36B 0.9800
C362 H36C 0.9800
C362 H36D 0.9800
C363 H36E 0.9800
C363 H36F 0.9800
C363 H36G 0.9800
O3 C51 1.332(12)
O3 C54 1.505(16)
C51 C52 1.446(14)
C51 H51A 0.9900
C51 H51B 0.9900
C52 C53 1.626(15)
C52 H52A 0.9900
C52 H52B 0.9900
C53 C54 1.585(17)
C53 H53A 0.9900
C53 H53B 0.9900
C54 H54A 0.9900
C54 H54B 0.9900
O3A C54A 1.33(2)
O3A C51A 1.33(2)
C51A C52A 1.43(2)
C51A C54A 1.99(3)
C51A C53A 2.02(4)
C51A H51C 0.9900
C51A H51D 0.9900
C52A C53A 1.54(2)
C52A H52C 0.9900
C52A H52D 0.9900
C53A C54A 1.67(2)
C53A H53C 0.9900
C53A H53D 0.9900
C54A H54C 0.9900
C54A H54D 0.9900
